data_4102028
loop_
_publ_author_name
'Takashi Murase'
'Shinnosuke Horiuchi'
'Makoto Fujita'

_publ_contact_author 'Makoto Fujita'
_publ_contact_author_email mfujita@appchem.t.u-tokyo.ac.jp
_publ_section_title
;
 Naphthalene Diels-Alder in a Self-Assembled Molecular Flask
;
_journal_name_full 'Journal of the American Chemical Society'
_journal_page_first 2866
_journal_page_last 2867
_journal_paper_doi 10.1021/ja9107275
_journal_volume 132
_journal_year 2010
_chemical_formula_sum 'C119.52 H156.96 N52.56 O94.8 Pd6'
_chemical_formula_weight 4485.71
_chemical_name_systematic
; 
 ? 
;
_space_group_IT_number 88
_symmetry_cell_setting tetragonal
_symmetry_space_group_name_Hall '-I 4ad'
_symmetry_space_group_name_H-M 'I 41/a :2'
_atom_sites_solution_hydrogens geom
_atom_sites_solution_primary direct
_atom_sites_solution_secondary difmap
_audit_creation_method SHELXL-97
_cell_angle_alpha 90.00
_cell_angle_beta 90.00
_cell_angle_gamma 90.00
_cell_formula_units_Z 4
_cell_length_a 26.313(4)
_cell_length_b 26.313(4)
_cell_length_c 31.709(5)
_cell_measurement_reflns_used 9447
_cell_measurement_temperature 90(2)
_cell_measurement_theta_max 29.169
_cell_measurement_theta_min 4.435
_cell_volume 21954(6)
_computing_cell_refinement 'Bruker SAINT'
_computing_data_collection 'Bruker APEX-II'
_computing_data_reduction 'Bruker SAINT'
_computing_molecular_graphics 'Bruker XP'
_computing_publication_material 'Bruker SHELXTL'
_computing_structure_refinement 'SHELXL-97 (Sheldrick, 1997)'
_computing_structure_solution 'SHELXS-97 (Sheldrick, 1990)'
_diffrn_ambient_temperature 90(2)
_diffrn_measured_fraction_theta_full 0.992
_diffrn_measured_fraction_theta_max 0.992
_diffrn_measurement_device_type 'CCD area detector'
_diffrn_measurement_method 'omega scan'
_diffrn_radiation_monochromator 'focusing mirror'
_diffrn_radiation_source 'fine-focus rotating anode'
_diffrn_radiation_type MoK\a
_diffrn_radiation_wavelength 0.71073
_diffrn_reflns_av_R_equivalents 0.1354
_diffrn_reflns_av_sigmaI/netI 0.0758
_diffrn_reflns_limit_h_max 36
_diffrn_reflns_limit_h_min -36
_diffrn_reflns_limit_k_max 36
_diffrn_reflns_limit_k_min -36
_diffrn_reflns_limit_l_max 43
_diffrn_reflns_limit_l_min -44
_diffrn_reflns_number 140885
_diffrn_reflns_theta_full 29.67
_diffrn_reflns_theta_max 29.67
_diffrn_reflns_theta_min 4.26
_exptl_absorpt_coefficient_mu 0.578
_exptl_absorpt_correction_T_max 0.9498
_exptl_absorpt_correction_T_min 0.9444
_exptl_absorpt_correction_type multi-scan
_exptl_absorpt_process_details SADABS
_exptl_crystal_colour yellow
_exptl_crystal_density_diffrn 1.357
_exptl_crystal_density_method 'not measured'
_exptl_crystal_description block
_exptl_crystal_F_000 9107
_exptl_crystal_size_max 0.10
_exptl_crystal_size_mid 0.09
_exptl_crystal_size_min 0.09
_refine_diff_density_max 1.174
_refine_diff_density_min -0.732
_refine_diff_density_rms 0.115
_refine_ls_extinction_method none
_refine_ls_goodness_of_fit_ref 1.006
_refine_ls_hydrogen_treatment constr
_refine_ls_matrix_type full
_refine_ls_number_parameters 646
_refine_ls_number_reflns 15394
_refine_ls_number_restraints 48
_refine_ls_restrained_S_all 1.005
_refine_ls_R_factor_all 0.1495
_refine_ls_R_factor_gt 0.0684
_refine_ls_shift/su_max 0.001
_refine_ls_shift/su_mean 0.000
_refine_ls_structure_factor_coef Fsqd
_refine_ls_weighting_details 'calc w=1/[\s^2^(Fo^2^)+(0.1187P)^2^+100.9008P] where P=(Fo^2^+2Fc^2^)/3'
_refine_ls_weighting_scheme calc
_refine_ls_wR_factor_gt 0.1842
_refine_ls_wR_factor_ref 0.2501
_reflns_number_gt 7833
_reflns_number_total 15394
_reflns_threshold_expression >2sigma(I)
_cod_data_source_file ja9107275_si_001.cif
_cod_data_source_block i41a
_cod_original_cell_volume 21955(6)
_cod_original_sg_symbol_H-M 'I 41/a'
_cod_original_formula_sum 'C119.52 H156.96 N52.56 O94.80 Pd6'
_cod_database_code 4102028

loop_
_symmetry_equiv_pos_as_xyz
'x, y, z'
'-x+1/2, -y, z+1/2'
'-y+3/4, x+1/4, z+1/4'
'y+3/4, -x+3/4, z+3/4'
'x+1/2, y+1/2, z+1/2'
'-x+1, -y+1/2, z+1'
'-y+5/4, x+3/4, z+3/4'
'y+5/4, -x+5/4, z+5/4'
'-x, -y, -z'
'x-1/2, y, -z-1/2'
'y-3/4, -x-1/4, -z-1/4'
'-y-3/4, x-3/4, -z-3/4'
'-x+1/2, -y+1/2, -z+1/2'
'x, y+1/2, -z'
'y-1/4, -x+1/4, -z+1/4'
'-y-1/4, x-1/4, -z-1/4'

loop_
_atom_site_label
_atom_site_type_symbol
_atom_site_fract_x
_atom_site_fract_y
_atom_site_fract_z
_atom_site_U_iso_or_equiv
_atom_site_adp_type
_atom_site_occupancy
_atom_site_symmetry_multiplicity
_atom_site_calc_flag
_atom_site_refinement_flags
_atom_site_disorder_assembly
_atom_site_disorder_group
Pd1 Pd 0.716519(15) 0.459279(15) 0.125911(12) 0.03827(13) Uani 1 1 d . A .
Pd2 Pd 1.0000 0.2500 0.416859(17) 0.04099(16) Uani 1 2 d S . .
C1A C 1.0332(2) 0.3222(2) 0.35151(16) 0.0446(12) Uani 1 1 d . . .
H1AA H 1.0657 0.3156 0.3634 0.053 Uiso 1 1 calc R . .
C2A C 1.0298(2) 0.3526(3) 0.31632(18) 0.0516(14) Uani 1 1 d . . .
H2AA H 1.0596 0.3662 0.3039 0.062 Uiso 1 1 calc R . .
C3A C 0.9828(2) 0.3631(2) 0.29927(18) 0.0474(13) Uani 1 1 d . . .
C4A C 0.9404(2) 0.3419(3) 0.3178(2) 0.0551(15) Uani 1 1 d . . .
H4AA H 0.9076 0.3482 0.3066 0.066 Uiso 1 1 calc R . .
C5A C 0.9463(2) 0.3117(3) 0.35263(19) 0.0515(14) Uani 1 1 d . . .
H5AA H 0.9169 0.2974 0.3653 0.062 Uiso 1 1 calc R . .
C6A C 0.9786(2) 0.3956(2) 0.26106(19) 0.0510(14) Uani 1 1 d . . .
C7A C 0.7328(2) 0.3493(2) 0.1112(2) 0.0510(14) Uani 1 1 d . . .
H7AA H 0.7117 0.3461 0.1354 0.061 Uiso 1 1 calc R . .
C8A C 0.7536(2) 0.3068(2) 0.0940(2) 0.0539(15) Uani 1 1 d . . .
H8AA H 0.7473 0.2746 0.1065 0.065 Uiso 1 1 calc R . .
C9A C 0.7839(2) 0.3103(2) 0.05845(18) 0.0490(13) Uani 1 1 d . . .
C10A C 0.7927(2) 0.3584(2) 0.04127(18) 0.0514(14) Uani 1 1 d . . .
H10A H 0.8133 0.3624 0.0169 0.062 Uiso 1 1 calc R . .
C11A C 0.7705(2) 0.4002(2) 0.06091(18) 0.0496(14) Uani 1 1 d . . .
H11A H 0.7766 0.4330 0.0495 0.060 Uiso 1 1 calc R . .
C12A C 1.0141(2) 0.4436(2) 0.21075(19) 0.0510(14) Uani 1 1 d . . .
C13A C 0.8260(2) 0.4770(2) 0.1386(2) 0.0532(14) Uani 1 1 d . . .
H13A H 0.8226 0.4965 0.1135 0.064 Uiso 1 1 calc R . .
C14A C 0.8743(2) 0.4698(3) 0.1562(2) 0.0590(16) Uani 1 1 d . . .
H14A H 0.9032 0.4849 0.1434 0.071 Uiso 1 1 calc R . .
C15A C 0.8796(2) 0.4409(2) 0.19215(19) 0.0496(13) Uani 1 1 d . . .
C16A C 0.8357(2) 0.4212(3) 0.21009(19) 0.0588(17) Uani 1 1 d . . .
H16A H 0.8378 0.4018 0.2353 0.071 Uiso 1 1 calc R . .
C17A C 0.7897(2) 0.4294(3) 0.19189(19) 0.0550(15) Uani 1 1 d . . .
H17A H 0.7602 0.4154 0.2046 0.066 Uiso 1 1 calc R . .
C18A C 0.9301(2) 0.4320(2) 0.21131(19) 0.0513(14) Uani 1 1 d . . .
C1B C 0.7164(5) 0.5679(4) 0.1403(4) 0.061(3) Uiso 0.609(15) 1 d P A 1
H1BA H 0.7043 0.5982 0.1553 0.092 Uiso 0.609(15) 1 calc PR A 1
H1BB H 0.7086 0.5712 0.1102 0.092 Uiso 0.609(15) 1 calc PR A 1
H1BC H 0.7532 0.5647 0.1441 0.092 Uiso 0.609(15) 1 calc PR A 1
C2B C 0.6971(5) 0.5216(4) 0.2019(3) 0.053(3) Uiso 0.609(15) 1 d P A 1
H2BA H 0.6844 0.5534 0.2140 0.079 Uiso 0.609(15) 1 calc PR A 1
H2BB H 0.7332 0.5177 0.2088 0.079 Uiso 0.609(15) 1 calc PR A 1
H2BC H 0.6780 0.4929 0.2135 0.079 Uiso 0.609(15) 1 calc PR A 1
C3B C 0.6323(4) 0.5225(5) 0.1473(3) 0.050(3) Uiso 0.609(15) 1 d P A 1
H3BA H 0.6149 0.4966 0.1648 0.060 Uiso 0.609(15) 1 calc PR A 1
H3BD H 0.6173 0.5561 0.1537 0.060 Uiso 0.609(15) 1 calc PR A 1
C4B C 0.6261(5) 0.5103(4) 0.1014(4) 0.057(3) Uiso 0.609(15) 1 d P A 1
H4BA H 0.5898 0.5106 0.0934 0.068 Uiso 0.609(15) 1 calc PR A 1
H4BD H 0.6445 0.5353 0.0838 0.068 Uiso 0.609(15) 1 calc PR A 1
C5B C 0.6165(6) 0.4185(6) 0.1063(5) 0.057(4) Uiso 0.609(15) 1 d P A 1
H5BA H 0.5840 0.4211 0.0912 0.086 Uiso 0.609(15) 1 calc PR A 1
H5BB H 0.6102 0.4181 0.1367 0.086 Uiso 0.609(15) 1 calc PR A 1
H5BC H 0.6339 0.3871 0.0980 0.086 Uiso 0.609(15) 1 calc PR A 1
C6B C 0.6521(4) 0.4497(5) 0.0479(4) 0.058(3) Uiso 0.609(15) 1 d P A 1
H6BD H 0.6183 0.4508 0.0349 0.086 Uiso 0.609(15) 1 calc PR A 1
H6BE H 0.6671 0.4160 0.0437 0.086 Uiso 0.609(15) 1 calc PR A 1
H6BF H 0.6739 0.4755 0.0349 0.086 Uiso 0.609(15) 1 calc PR A 1
C1BB C 0.7353(9) 0.5652(9) 0.1613(8) 0.081(6) Uiso 0.391(15) 1 d P A 2
H1BD H 0.7220 0.5949 0.1764 0.121 Uiso 0.391(15) 1 calc PR A 2
H1BE H 0.7465 0.5754 0.1331 0.121 Uiso 0.391(15) 1 calc PR A 2
H1BF H 0.7641 0.5510 0.1770 0.121 Uiso 0.391(15) 1 calc PR A 2
C3BB C 0.6484(7) 0.5420(7) 0.1379(6) 0.056(5) Uiso 0.391(15) 1 d P A 2
H3BB H 0.6590 0.5641 0.1143 0.067 Uiso 0.391(15) 1 calc PR A 2
H3BC H 0.6296 0.5634 0.1584 0.067 Uiso 0.391(15) 1 calc PR A 2
C4BB C 0.6149(8) 0.5038(8) 0.1222(8) 0.070(5) Uiso 0.391(15) 1 d P A 2
H4BB H 0.5893 0.5195 0.1033 0.084 Uiso 0.391(15) 1 calc PR A 2
H4BC H 0.5966 0.4876 0.1459 0.084 Uiso 0.391(15) 1 calc PR A 2
C5BB C 0.6148(13) 0.4160(13) 0.1170(10) 0.077(9) Uiso 0.391(15) 1 d P A 2
H5BD H 0.5811 0.4146 0.1039 0.115 Uiso 0.391(15) 1 calc PR A 2
H5BE H 0.6112 0.4224 0.1473 0.115 Uiso 0.391(15) 1 calc PR A 2
H5BF H 0.6323 0.3835 0.1127 0.115 Uiso 0.391(15) 1 calc PR A 2
C6BB C 0.6518(8) 0.4773(10) 0.0544(7) 0.077(6) Uiso 0.391(15) 1 d P A 2
H6BA H 0.6183 0.4775 0.0410 0.116 Uiso 0.391(15) 1 calc PR A 2
H6BB H 0.6745 0.4544 0.0389 0.116 Uiso 0.391(15) 1 calc PR A 2
H6BC H 0.6660 0.5118 0.0541 0.116 Uiso 0.391(15) 1 calc PR A 2
C7BB C 0.6829(3) 0.5091(3) 0.20428(19) 0.055(5) Uiso 0.391(15) 1 d P A 2
H7BC H 0.6709 0.5392 0.2196 0.083 Uiso 0.391(15) 1 calc PR A 2
H7BD H 0.7151 0.4976 0.2165 0.083 Uiso 0.391(15) 1 calc PR A 2
H7BE H 0.6576 0.4819 0.2065 0.083 Uiso 0.391(15) 1 calc PR A 2
C7B C 1.0091(3) 0.2774(3) 0.50400(19) 0.079(2) Uani 1 1 d R . .
H7BA H 0.9954 0.2954 0.5290 0.094 Uiso 1 1 calc R . .
H7BB H 1.0466 0.2784 0.5053 0.094 Uiso 1 1 calc R . .
C8B C 0.9370(3) 0.3177(3) 0.4674(2) 0.080(2) Uani 1 1 d . . .
H8BA H 0.9326 0.3426 0.4900 0.120 Uiso 1 1 calc R . .
H8BB H 0.9162 0.2876 0.4734 0.120 Uiso 1 1 calc R . .
H8BC H 0.9263 0.3326 0.4405 0.120 Uiso 1 1 calc R . .
C9B C 1.0217(3) 0.3496(3) 0.4579(2) 0.0637(18) Uani 1 1 d . . .
H9BA H 1.0162 0.3731 0.4814 0.096 Uiso 1 1 calc R . .
H9BB H 1.0111 0.3659 0.4315 0.096 Uiso 1 1 calc R . .
H9BC H 1.0578 0.3407 0.4562 0.096 Uiso 1 1 calc R . .
N1A N 0.99181(17) 0.30150(18) 0.36958(13) 0.0434(10) Uani 1 1 d . . .
N2A N 1.02104(18) 0.4147(2) 0.24518(16) 0.0529(12) Uani 1 1 d . . .
N3A N 0.93165(18) 0.4033(2) 0.24532(16) 0.0547(13) Uani 1 1 d . . .
N4A N 0.97002(18) 0.4530(2) 0.19246(16) 0.0532(12) Uani 1 1 d . . .
N5A N 0.78479(17) 0.45685(18) 0.15627(14) 0.0445(10) Uani 1 1 d . . .
N6A N 0.74126(18) 0.39621(17) 0.09479(14) 0.0436(10) Uani 1 1 d . . .
N1B N 0.6911(2) 0.5228(2) 0.15727(16) 0.0546(12) Uani 1 1 d . . .
N2B N 0.6472(2) 0.4606(2) 0.09605(17) 0.0575(13) Uani 1 1 d . . .
N3B N 0.9911(2) 0.3026(2) 0.46472(15) 0.0558(13) Uani 1 1 d . . .
C1G C 1.034(2) 0.3610(17) 0.0444(16) 0.09(2) Uiso 0.12 1 d PD B -2
H1GA H 1.0665 0.3608 0.0280 0.110 Uiso 0.12 1 calc PR B -2
C2G C 1.0118(17) 0.4138(17) 0.0475(15) 0.055(12) Uiso 0.12 1 d PD B -2
H2GA H 1.0237 0.4427 0.0324 0.066 Uiso 0.12 1 calc PR B -2
C3G C 0.9721(17) 0.4138(18) 0.0750(14) 0.050(11) Uiso 0.12 1 d PD B -2
H3GA H 0.9577 0.4451 0.0840 0.060 Uiso 0.12 1 calc PR B -2
C4G C 0.9506(19) 0.3639(17) 0.0915(13) 0.09(2) Uiso 0.12 1 d PD B -2
H4GA H 0.9196 0.3674 0.1096 0.114 Uiso 0.12 1 calc PR B -2
C5G C 0.9980(13) 0.3473(17) 0.1146(11) 0.039(9) Uiso 0.12 1 d PD B -2
C6G C 1.0437(16) 0.354(3) 0.0919(14) 0.10(3) Uiso 0.12 1 d PD B -2
C7G C 1.1391(14) 0.294(2) 0.1676(15) 0.063(15) Uiso 0.12 1 d PD B -2
H7GA H 1.1610 0.2811 0.1445 0.076 Uiso 0.12 1 calc PR B -2
H7GB H 1.1560 0.3237 0.1802 0.076 Uiso 0.12 1 calc PR B -2
C8G C 1.0882(15) 0.310(2) 0.1491(12) 0.076(17) Uiso 0.12 1 d PD B -2
C9G C 1.0459(14) 0.310(2) 0.1757(15) 0.071(18) Uiso 0.12 1 d PD B -2
C10G C 1.0399(19) 0.280(4) 0.216(2) 0.12(3) Uiso 0.12 1 d PD B -2
H10B H 1.0226 0.3011 0.2377 0.148 Uiso 0.12 1 calc PR B -2
H10C H 1.0189 0.2495 0.2109 0.148 Uiso 0.12 1 calc PR B -2
C11G C 1.0918(18) 0.264(3) 0.2319(13) 0.062(17) Uiso 0.12 1 d PD B -2
H11B H 1.0870 0.2339 0.2497 0.074 Uiso 0.12 1 calc PR B -2
H11C H 1.1041 0.2919 0.2506 0.074 Uiso 0.12 1 calc PR B -2
C12G C 1.135(2) 0.253(2) 0.2010(19) 0.11(3) Uiso 0.12 1 d PD B -2
H12A H 1.1672 0.2498 0.2166 0.127 Uiso 0.12 1 calc PR B -2
H12B H 1.1281 0.2194 0.1872 0.127 Uiso 0.12 1 calc PR B -2
C13G C 1.087(2) 0.330(3) 0.1079(13) 0.09(2) Uiso 0.12 1 d PD B -2
H13B H 1.1168 0.3267 0.0906 0.109 Uiso 0.12 1 calc PR B -2
C14G C 1.002(2) 0.331(3) 0.1564(14) 0.08(2) Uiso 0.12 1 d PD B -2
H14B H 0.9728 0.3348 0.1736 0.097 Uiso 0.12 1 calc PR B -2
C15G C 0.9916(17) 0.3284(15) 0.0221(16) 0.047(14) Uiso 0.12 1 d PD B -2
H15A H 0.9854 0.3379 -0.0080 0.056 Uiso 0.12 1 calc PR B -2
C16G C 0.9430(18) 0.3308(14) 0.0507(15) 0.064(15) Uiso 0.12 1 d PD B -2
H16B H 0.9121 0.3410 0.0345 0.077 Uiso 0.12 1 calc PR B -2
C17G C 1.0094(14) 0.2745(15) 0.0281(15) 0.053(12) Uiso 0.12 1 d PD B -2
C18G C 0.9397(14) 0.2774(14) 0.0665(13) 0.036(9) Uiso 0.12 1 d PD B -2
O1G O 1.0509(12) 0.2571(14) 0.0180(12) 0.058(9) Uiso 0.12 1 d PD B -2
O2G O 0.9009(19) 0.262(2) 0.082(2) 0.10(2) Uiso 0.12 1 d PD B -2
N1G N 0.9776(14) 0.2456(12) 0.0530(14) 0.063(12) Uiso 0.12 1 d PD B -2
C19G C 0.9722(16) 0.1921(11) 0.0680(11) 0.046(10) Uiso 0.12 1 d PDU B -2
H19A H 0.9347 0.1890 0.0640 0.055 Uiso 0.12 1 calc PR B -2
C20G C 0.9886(16) 0.1616(17) 0.0286(11) 0.039(9) Uiso 0.12 1 d PDU B -2
H20A H 0.9722 0.1278 0.0283 0.047 Uiso 0.12 1 calc PR B -2
H20B H 0.9791 0.1800 0.0025 0.047 Uiso 0.12 1 calc PR B -2
C21G C 1.0467(16) 0.156(2) 0.0317(19) 0.081(16) Uiso 0.12 1 d PDU B -2
H21A H 1.0627 0.1893 0.0387 0.097 Uiso 0.12 1 calc PR B -2
H21B H 1.0611 0.1436 0.0048 0.097 Uiso 0.12 1 calc PR B -2
C22G C 1.055(2) 0.117(2) 0.0678(19) 0.09(2) Uiso 0.12 1 d PDU B -2
H22A H 1.0403 0.0841 0.0589 0.111 Uiso 0.12 1 calc PR B -2
H22B H 1.0919 0.1120 0.0716 0.111 Uiso 0.12 1 calc PR B -2
C23G C 1.031(3) 0.132(4) 0.1110(14) 0.13(2) Uiso 0.12 1 d PDU B -2
H23A H 1.0300 0.1017 0.1295 0.153 Uiso 0.12 1 calc PR B -2
H23B H 1.0532 0.1578 0.1248 0.153 Uiso 0.12 1 calc PR B -2
C24G C 0.977(3) 0.154(3) 0.1049(19) 0.101(19) Uiso 0.12 1 d PDU B -2
H24A H 0.9667 0.1706 0.1313 0.122 Uiso 0.12 1 calc PR B -2
H24B H 0.9536 0.1251 0.0998 0.122 Uiso 0.12 1 calc PR B -2
N1NA N 1.1651(9) 0.3471(11) 0.2946(7) 0.098(6) Uiso 0.441(13) 1 d P C 1
O1NA O 1.2135(6) 0.3256(6) 0.2793(5) 0.075(4) Uiso 0.441(13) 1 d P C 1
O2NA O 1.1682(7) 0.3975(8) 0.2845(6) 0.104(6) Uiso 0.441(13) 1 d P C 1
O3NA O 1.1463(6) 0.3158(7) 0.3161(6) 0.114(6) Uiso 0.441(13) 1 d P C 1
O1A O 1.1897(12) 0.2170(13) 0.3383(10) 0.205(12) Uiso 0.441(13) 1 d P C 1
O1C O 1.2527(11) 0.3765(10) 0.2114(8) 0.178(10) Uiso 0.441(13) 1 d P C 1
O1D O 0.6696(14) 0.6786(14) -0.0926(12) 0.244(15) Uiso 0.441(13) 1 d P C 1
N1NB N 1.1853(6) 0.3628(7) 0.2733(6) 0.095(4) Uiso 0.559(13) 1 d P C 2
O1NB O 1.2010(5) 0.3885(5) 0.2395(5) 0.120(5) Uiso 0.559(13) 1 d P C 2
O2NB O 1.208(2) 0.317(2) 0.2768(17) 0.33(2) Uiso 0.559(13) 1 d P C 2
O3NB O 1.1589(4) 0.3781(6) 0.2948(4) 0.074(3) Uiso 0.559(13) 1 d P C 2
O2A O 1.2922(8) 0.3540(8) 0.1954(7) 0.179(8) Uiso 0.559(13) 1 d P C 2
O2B O 1.1723(7) 0.2535(8) 0.3304(6) 0.150(6) Uiso 0.559(13) 1 d P C 2
N3N N 0.7754(15) 0.5712(16) 0.0496(11) 0.227(14) Uiso 0.59(2) 1 d P D 1
O7N O 0.7596(6) 0.5237(5) 0.0440(4) 0.099(4) Uiso 0.59(2) 1 d P D 1
O8N O 0.7465(15) 0.6047(12) 0.0381(9) 0.229(12) Uiso 0.59(2) 1 d P D 1
O9N O 0.6639(10) 0.5682(11) -0.1769(8) 0.229(13) Uiso 0.59(2) 1 d P D 1
O3A O 0.8612(10) 0.5460(13) 0.2815(8) 0.159(11) Uiso 0.41(2) 1 d P D 2
O3B O 0.7813(10) 0.5265(9) 0.0509(7) 0.108(7) Uiso 0.41(2) 1 d P D 2
N2NA N 0.5284(15) 0.5990(16) 0.3054(14) 0.221(16) Uiso 0.463(14) 1 d P E 1
O4NA O 1.1278(5) 0.2711(6) 0.4051(5) 0.071(4) Uiso 0.463(14) 1 d P E 1
O5NA O 0.5778(9) 0.5865(8) 0.2724(7) 0.126(7) Uiso 0.463(14) 1 d P E 1
O6NA O 0.5038(12) 0.5634(11) 0.2662(10) 0.203(11) Uiso 0.463(14) 1 d P E 1
O5A O 0.6513(16) 0.6609(14) 0.2007(11) 0.233(14) Uiso 0.463(14) 1 d P E 1
O5C O 0.5518(9) 0.5388(9) 0.2134(8) 0.173(10) Uiso 0.463(14) 1 d P E 1
N2NB N 0.5806(10) 0.6184(10) 0.2089(8) 0.148(9) Uiso 0.537(14) 1 d P E 2
O4NB O 0.6069(7) 0.6374(6) 0.2034(5) 0.111(5) Uiso 0.537(14) 1 d P E 2
O5NB O 0.5439(14) 0.5864(11) 0.2519(10) 0.224(12) Uiso 0.537(14) 1 d P E 2
O6NB O 0.5909(12) 0.5993(11) 0.2519(12) 0.210(12) Uiso 0.537(14) 1 d P E 2
O6B O 0.6795(8) 0.6930(8) 0.1932(6) 0.156(7) Uiso 0.537(14) 1 d P E 2
O6D O 1.1216(5) 0.2854(5) 0.4150(4) 0.078(4) Uiso 0.537(14) 1 d P E 2
N5N N 0.4572(8) 0.4936(8) 0.1800(7) 0.129(7) Uiso 0.524(12) 1 d P F 1
O13N O 0.5119(7) 0.4826(7) 0.1554(6) 0.131(6) Uiso 0.524(12) 1 d P F 1
O14N O 0.4690(7) 0.5248(7) 0.2191(6) 0.155(7) Uiso 0.524(12) 1 d P F 1
O15N O 0.4275(11) 0.4698(10) 0.1489(9) 0.203(10) Uiso 0.524(12) 1 d P F 1
N5M N 0.4727(11) 0.4607(11) 0.1354(9) 0.142(9) Uiso 0.476(12) 1 d P F 2
O13M O 0.498(2) 0.516(3) 0.144(2) 0.38(3) Uiso 0.476(12) 1 d P F 2
O14M O 0.4801(7) 0.4372(6) 0.1038(6) 0.111(6) Uiso 0.476(12) 1 d P F 2
O15M O 0.4477(7) 0.4292(6) 0.1078(6) 0.116(6) Uiso 0.476(12) 1 d P F 2
N6M N 0.535(3) 0.614(2) 0.0718(17) 0.25(2) Uiso 0.43(2) 1 d P G 1
O16M O 0.498(2) 0.583(2) 0.0915(16) 0.30(2) Uiso 0.43(2) 1 d P G 1
O17M O 0.578(2) 0.599(2) 0.048(2) 0.32(3) Uiso 0.43(2) 1 d P G 1
O18M O 0.5820(17) 0.6306(11) 0.0770(9) 0.163(11) Uiso 0.43(2) 1 d P G 1
O7A O 0.5419(6) 0.5664(6) 0.0359(4) 0.121(7) Uiso 0.57(2) 1 d P G 2
O7B O 0.6139(12) 0.6363(9) 0.0749(7) 0.180(9) Uiso 0.57(2) 1 d P G 2
O1 O 1.0912(5) 0.2631(5) 0.5876(4) 0.216(5) Uiso 1 1 d . . .
O4 O 0.6439(7) 0.6057(7) -0.1147(6) 0.150(6) Uiso 0.50 1 d P . .
O5 O 0.8214(7) 0.5718(7) 0.2173(6) 0.290(8) Uiso 1 1 d . . .
O6 O 1.1590(6) 0.1975(6) 0.6063(6) 0.247(6) Uiso 1 1 d . . .
O7 O 1.0000 0.2500 0.6250 0.240(6) Uiso 2.00 4 d SP . .
O8 O 0.5823(5) 0.5308(5) -0.0338(4) 0.214(5) Uiso 1 1 d . . .

loop_
_atom_site_aniso_label
_atom_site_aniso_U_11
_atom_site_aniso_U_22
_atom_site_aniso_U_33
_atom_site_aniso_U_23
_atom_site_aniso_U_13
_atom_site_aniso_U_12
Pd1 0.0398(2) 0.0418(2) 0.0332(2) 0.00070(17) 0.00137(16) 0.00757(15)
Pd2 0.0394(3) 0.0569(4) 0.0267(3) 0.000 0.000 -0.0087(3)
C1A 0.036(3) 0.064(4) 0.034(3) 0.002(2) 0.001(2) -0.007(2)
C2A 0.040(3) 0.074(4) 0.041(3) 0.002(3) 0.002(2) -0.012(3)
C3A 0.038(3) 0.064(4) 0.040(3) 0.006(3) 0.000(2) -0.001(2)
C4A 0.033(3) 0.079(4) 0.053(3) 0.015(3) 0.003(2) -0.003(3)
C5A 0.033(3) 0.073(4) 0.048(3) 0.007(3) 0.005(2) -0.004(3)
C6A 0.041(3) 0.066(4) 0.046(3) 0.008(3) 0.005(2) -0.001(3)
C7A 0.059(4) 0.045(3) 0.049(3) 0.002(3) 0.014(3) 0.002(3)
C8A 0.063(4) 0.043(3) 0.056(4) 0.005(3) 0.019(3) 0.002(3)
C9A 0.062(4) 0.041(3) 0.044(3) -0.004(2) 0.009(3) 0.002(3)
C10A 0.067(4) 0.048(3) 0.039(3) 0.004(2) 0.015(3) 0.008(3)
C11A 0.070(4) 0.038(3) 0.041(3) 0.003(2) 0.007(3) 0.007(3)
C12A 0.043(3) 0.066(4) 0.044(3) 0.009(3) 0.000(2) -0.004(3)
C13A 0.044(3) 0.061(4) 0.054(3) 0.017(3) 0.002(3) 0.000(3)
C14A 0.043(3) 0.075(4) 0.060(4) 0.022(3) 0.000(3) -0.003(3)
C15A 0.041(3) 0.063(4) 0.045(3) 0.009(3) 0.002(2) 0.003(3)
C16A 0.041(3) 0.090(5) 0.045(3) 0.023(3) 0.008(3) 0.005(3)
C17A 0.041(3) 0.081(4) 0.043(3) 0.014(3) 0.004(2) 0.003(3)
C18A 0.044(3) 0.060(4) 0.051(3) 0.010(3) 0.002(3) 0.002(3)
C7B 0.114(6) 0.091(5) 0.031(3) -0.001(3) -0.005(4) -0.027(5)
C8B 0.071(5) 0.102(6) 0.067(5) -0.037(4) 0.025(4) -0.013(4)
C9B 0.070(4) 0.071(4) 0.050(4) -0.012(3) 0.001(3) -0.025(3)
N1A 0.039(2) 0.055(3) 0.036(2) -0.0001(19) 0.0015(19) -0.0058(19)
N2A 0.040(2) 0.070(3) 0.049(3) 0.017(2) 0.003(2) -0.003(2)
N3A 0.040(3) 0.075(4) 0.050(3) 0.014(3) 0.002(2) 0.001(2)
N4A 0.040(2) 0.068(3) 0.052(3) 0.015(2) 0.002(2) 0.001(2)
N5A 0.042(2) 0.052(3) 0.039(2) 0.001(2) 0.0032(19) 0.005(2)
N6A 0.051(3) 0.042(2) 0.038(2) -0.0004(19) 0.004(2) 0.004(2)
N1B 0.061(3) 0.055(3) 0.049(3) -0.007(2) 0.001(2) 0.012(2)
N2B 0.058(3) 0.062(3) 0.053(3) -0.001(3) -0.009(2) 0.008(3)
N3B 0.063(3) 0.069(3) 0.036(2) -0.006(2) 0.004(2) -0.016(3)

loop_
_atom_type_symbol
_atom_type_description
_atom_type_scat_dispersion_real
_atom_type_scat_dispersion_imag
_atom_type_scat_source
C C 0.0033 0.0016 'International Tables Vol C Tables 4.2.6.8 and 6.1.1.4'
H H 0.0000 0.0000 'International Tables Vol C Tables 4.2.6.8 and 6.1.1.4'
N N 0.0061 0.0033 'International Tables Vol C Tables 4.2.6.8 and 6.1.1.4'
O O 0.0106 0.0060 'International Tables Vol C Tables 4.2.6.8 and 6.1.1.4'
Pd Pd -0.9988 1.0072 'International Tables Vol C Tables 4.2.6.8 and 6.1.1.4'

loop_
_geom_angle_atom_site_label_1
_geom_angle_atom_site_label_2
_geom_angle_atom_site_label_3
_geom_angle
_geom_angle_site_symmetry_1
_geom_angle_site_symmetry_3
_geom_angle_publ_flag
N6A Pd1 N5A 85.51(19) . . ?
N6A Pd1 N2B 94.3(2) . . ?
N5A Pd1 N2B 178.9(2) . . ?
N6A Pd1 N1B 179.6(2) . . ?
N5A Pd1 N1B 94.8(2) . . ?
N2B Pd1 N1B 85.4(2) . . ?
N1A Pd2 N1A 84.9(3) 6_654 . ?
N1A Pd2 N3B 179.5(2) 6_654 . ?
N1A Pd2 N3B 94.7(2) . . ?
N1A Pd2 N3B 94.7(2) 6_654 6_654 ?
N1A Pd2 N3B 179.5(2) . 6_654 ?
N3B Pd2 N3B 85.6(3) . 6_654 ?
N1A C1A C2A 121.8(5) . . ?
C1A C2A C3A 119.6(5) . . ?
C2A C3A C4A 118.5(5) . . ?
C2A C3A C6A 120.1(5) . . ?
C4A C3A C6A 121.3(5) . . ?
C5A C4A C3A 119.1(5) . . ?
N1A C5A C4A 122.8(5) . . ?
N2A C6A N3A 125.0(5) . . ?
N2A C6A C3A 117.8(5) . . ?
N3A C6A C3A 117.2(5) . . ?
N6A C7A C8A 121.8(5) . . ?
C7A C8A C9A 120.3(6) . . ?
C8A C9A C10A 118.2(5) . . ?
C8A C9A C12A 120.7(5) . 12_756 ?
C10A C9A C12A 121.0(5) . 12_756 ?
C11A C10A C9A 118.1(5) . . ?
N6A C11A C10A 122.9(5) . . ?
N4A C12A N2A 125.7(5) . . ?
N4A C12A C9A 117.7(5) . 15_665 ?
N2A C12A C9A 116.7(5) . 15_665 ?
N5A C13A C14A 121.2(6) . . ?
C15A C14A C13A 119.8(6) . . ?
C14A C15A C16A 117.5(5) . . ?
C14A C15A C18A 121.3(5) . . ?
C16A C15A C18A 121.3(5) . . ?
C17A C16A C15A 120.5(6) . . ?
N5A C17A C16A 121.8(6) . . ?
N3A C18A N4A 125.5(5) . . ?
N3A C18A C15A 117.1(5) . . ?
N4A C18A C15A 117.3(5) . . ?
C4B C3B N1B 107.6(8) . . ?
N2B C4B C3B 105.5(9) . . ?
N1B C3BB C4BB 113.7(16) . . ?
C3BB C4BB N2B 110.1(16) . . ?
N3B C7B C7B 108.9(5) . 6_654 ?
C5A N1A C1A 118.1(5) . . ?
C5A N1A Pd2 121.7(4) . . ?
C1A N1A Pd2 119.9(4) . . ?
C6A N2A C12A 114.2(5) . . ?
C18A N3A C6A 114.8(5) . . ?
C12A N4A C18A 114.8(5) . . ?
C13A N5A C17A 119.2(5) . . ?
C13A N5A Pd1 120.4(4) . . ?
C17A N5A Pd1 119.8(4) . . ?
C11A N6A C7A 118.6(5) . . ?
C11A N6A Pd1 120.9(4) . . ?
C7A N6A Pd1 120.1(4) . . ?
C3BB N1B C2B 122.8(10) . . ?
C3BB N1B C1B 84.9(10) . . ?
C2B N1B C1B 109.3(8) . . ?
C3BB N1B C7BB 113.7(10) . . ?
C2B N1B C7BB 18.9(6) . . ?
C1B N1B C7BB 127.2(7) . . ?
C3BB N1B C3B 27.5(8) . . ?
C2B N1B C3B 108.0(7) . . ?
C1B N1B C3B 112.1(7) . . ?
C7BB N1B C3B 93.2(6) . . ?
C3BB N1B C1BB 111.7(12) . . ?
C2B N1B C1BB 81.7(10) . . ?
C1B N1B C1BB 30.9(8) . . ?
C7BB N1B C1BB 100.6(10) . . ?
C3B N1B C1BB 136.4(10) . . ?
C3BB N1B Pd1 110.4(8) . . ?
C2B N1B Pd1 115.2(5) . . ?
C1B N1B Pd1 109.5(6) . . ?
C7BB N1B Pd1 108.8(4) . . ?
C3B N1B Pd1 102.6(5) . . ?
C1BB N1B Pd1 111.4(9) . . ?
C6BB N2B C5B 121.0(13) . . ?
C6BB N2B C4B 81.9(12) . . ?
C5B N2B C4B 118.0(10) . . ?
C6BB N2B C6B 28.9(10) . . ?
C5B N2B C6B 97.3(9) . . ?
C4B N2B C6B 108.4(7) . . ?
C6BB N2B C5BB 132.2(16) . . ?
C5B N2B C5BB 11.3(15) . . ?
C4B N2B C5BB 114.6(14) . . ?
C6B N2B C5BB 108.4(13) . . ?
C6BB N2B C4BB 107.7(13) . . ?
C5B N2B C4BB 97.5(11) . . ?
C4B N2B C4BB 26.8(8) . . ?
C6B N2B C4BB 131.6(10) . . ?
C5BB N2B C4BB 91.3(15) . . ?
C6BB N2B Pd1 111.3(10) . . ?
C5B N2B Pd1 112.9(8) . . ?
C4B N2B Pd1 107.8(5) . . ?
C6B N2B Pd1 112.0(5) . . ?
C5BB N2B Pd1 105.6(12) . . ?
C4BB N2B Pd1 103.8(8) . . ?
C8B N3B C7B 112.2(6) . . ?
C8B N3B C9B 107.8(6) . . ?
C7B N3B C9B 108.7(5) . . ?
C8B N3B Pd2 109.2(4) . . ?
C7B N3B Pd2 106.2(4) . . ?
C9B N3B Pd2 112.8(4) . . ?
C2G C1G C6G 96(4) . . ?
C2G C1G C15G 105(4) . . ?
C6G C1G C15G 120(5) . . ?
C3G C2G C1G 110(5) . . ?
C2G C3G C4G 120(5) . . ?
C5G C4G C3G 96(4) . . ?
C5G C4G C16G 110(4) . . ?
C3G C4G C16G 104(3) . . ?
C14G C5G C6G 117(4) . . ?
C14G C5G C4G 128(2) . . ?
C6G C5G C4G 115(4) . . ?
C5G C6G C13G 117(5) . . ?
C5G C6G C1G 112(5) . . ?
C13G C6G C1G 123(2) . . ?
C12G C7G C8G 114(3) . . ?
C9G C8G C13G 123(3) . . ?
C9G C8G C7G 118(2) . . ?
C13G C8G C7G 118(2) . . ?
C8G C9G C14G 113(4) . . ?
C8G C9G C10G 126(4) . . ?
C14G C9G C10G 119(3) . . ?
C11G C10G C9G 109(3) . . ?
C10G C11G C12G 121(5) . . ?
C7G C12G C11G 110.9(19) . . ?
C8G C13G C6G 121(4) . . ?
C5G C14G C9G 126(4) . . ?
C17G C15G C16G 103(3) . . ?
C17G C15G C1G 104(4) . . ?
C16G C15G C1G 107(4) . . ?
C18G C16G C15G 102(3) . . ?
C18G C16G C4G 105(4) . . ?
C15G C16G C4G 113(4) . . ?
O1G C17G N1G 119(4) . . ?
O1G C17G C15G 127(3) . . ?
N1G C17G C15G 114(3) . . ?
O2G C18G N1G 122(4) . . ?
O2G C18G C16G 121(4) . . ?
N1G C18G C16G 115(3) . . ?
C18G N1G C17G 106(3) . . ?
C18G N1G C19G 114(3) . . ?
C17G N1G C19G 140(3) . . ?
N1G C19G C20G 102(3) . . ?
N1G C19G C24G 148(5) . . ?
C20G C19G C24G 104(4) . . ?
C21G C20G C19G 106(4) . . ?
C20G C21G C22G 104(3) . . ?
C23G C22G C21G 115(4) . . ?
C24G C23G C22G 110(4) . . ?
C23G C24G C19G 114(4) . . ?
O3NA N1NA O2NA 147(3) . . ?
O3NA N1NA O1NA 107(2) . . ?
O2NA N1NA O1NA 104(2) . . ?
O3NB N1NB O1NB 122(2) . . ?
O3NB N1NB O2NB 125(3) . . ?
O1NB N1NB O2NB 113(3) . . ?
O8N N3N O7N 116(4) . . ?
O8N N3N O9N 117(4) . 8_454 ?
O7N N3N O9N 126(4) . 8_454 ?
O4NA N2NA O6NA 148(3) 11_676 . ?
O4NA N2NA O5NA 137(3) 11_676 . ?
O6NA N2NA O5NA 74(2) . . ?
O4NB N2NB O6NB 104(3) . . ?
O5NB O6NB N2NB 85(3) . . ?
O15N N5N O14N 158(2) . . ?
O15N N5N O13N 94.3(18) . . ?
O14N N5N O13N 107.4(16) . . ?
O14M N5M O15M 39.8(13) . . ?
O14M N5M O13M 123(3) . . ?
O15M N5M O13M 148(3) . . ?
O15M O14M N5M 81(2) . . ?
O14M O15M N5M 59.0(18) . . ?
O18M N6M O17M 54(4) . . ?
O18M N6M O16M 141(5) . . ?
O17M N6M O16M 128(6) . . ?
O18M O17M N6M 59(4) . . ?
O17M O18M N6M 67(4) . . ?

loop_
_geom_bond_atom_site_label_1
_geom_bond_atom_site_label_2
_geom_bond_distance
_geom_bond_site_symmetry_2
_geom_bond_publ_flag
Pd1 N6A 2.038(4) . ?
Pd1 N5A 2.039(5) . ?
Pd1 N2B 2.056(5) . ?
Pd1 N1B 2.057(5) . ?
Pd2 N1A 2.032(5) 6_654 ?
Pd2 N1A 2.032(5) . ?
Pd2 N3B 2.068(5) . ?
Pd2 N3B 2.068(5) 6_654 ?
C1A N1A 1.345(7) . ?
C1A C2A 1.376(8) . ?
C2A C3A 1.376(8) . ?
C3A C4A 1.378(8) . ?
C3A C6A 1.487(8) . ?
C4A C5A 1.368(8) . ?
C5A N1A 1.339(7) . ?
C6A N2A 1.323(7) . ?
C6A N3A 1.349(7) . ?
C7A N6A 1.357(7) . ?
C7A C8A 1.360(8) . ?
C8A C9A 1.383(8) . ?
C9A C10A 1.397(8) . ?
C9A C12A 1.483(8) 12_756 ?
C10A C11A 1.393(8) . ?
C11A N6A 1.326(7) . ?
C12A N4A 1.320(7) . ?
C12A N2A 1.342(7) . ?
C12A C9A 1.483(8) 15_665 ?
C13A N5A 1.331(7) . ?
C13A C14A 1.400(8) . ?
C14A C15A 1.378(8) . ?
C15A C16A 1.389(8) . ?
C15A C18A 1.479(8) . ?
C16A C17A 1.358(8) . ?
C17A N5A 1.347(7) . ?
C18A N3A 1.316(7) . ?
C18A N4A 1.330(7) . ?
C1B N1B 1.464(12) . ?
C2B N1B 1.423(11) . ?
C3B C4B 1.501(16) . ?
C3B N1B 1.578(12) . ?
C4B N2B 1.430(12) . ?
C5B N2B 1.409(17) . ?
C6B N2B 1.559(13) . ?
C1BB N1B 1.62(2) . ?
C3BB N1B 1.376(18) . ?
C3BB C4BB 1.43(3) . ?
C4BB N2B 1.64(2) . ?
C5BB N2B 1.60(3) . ?
C6BB N2B 1.40(2) . ?
C7BB N1B 1.548(8) . ?
C7B N3B 1.489(8) . ?
C7B C7B 1.518(15) 6_654 ?
C8B N3B 1.481(9) . ?
C9B N3B 1.491(8) . ?
C1G C2G 1.51(2) . ?
C1G C6G 1.54(2) . ?
C1G C15G 1.58(2) . ?
C2G C3G 1.36(2) . ?
C3G C4G 1.52(2) . ?
C4G C5G 1.512(19) . ?
C4G C16G 1.57(2) . ?
C5G C14G 1.397(19) . ?
C5G C6G 1.41(2) . ?
C6G C13G 1.42(2) . ?
C7G C12G 1.52(2) . ?
C7G C8G 1.526(19) . ?
C8G C9G 1.40(2) . ?
C8G C13G 1.406(19) . ?
C9G C14G 1.416(19) . ?
C9G C10G 1.52(2) . ?
C10G C11G 1.51(2) . ?
C11G C12G 1.53(2) . ?
C15G C17G 1.50(2) . ?
C15G C16G 1.57(2) . ?
C16G C18G 1.49(2) . ?
C17G O1G 1.228(19) . ?
C17G N1G 1.381(19) . ?
C18G O2G 1.21(2) . ?
C18G N1G 1.371(19) . ?
N1G C19G 1.492(19) . ?
C19G C20G 1.548(19) . ?
C19G C24G 1.55(2) . ?
C20G C21G 1.54(2) . ?
C21G C22G 1.56(2) . ?
C22G C23G 1.55(2) . ?
C23G C24G 1.55(2) . ?
N1NA O3NA 1.18(3) . ?
N1NA O2NA 1.37(4) . ?
N1NA O1NA 1.47(3) . ?
N1NB O3NB 1.05(2) . ?
N1NB O1NB 1.33(2) . ?
N1NB O2NB 1.34(6) . ?
N3N O8N 1.22(4) . ?
N3N O7N 1.33(4) . ?
N3N O9N 1.41(4) 8_454 ?
O9N N3N 1.41(4) 7_544 ?
N2NA O4NA 1.41(5) 11_676 ?
N2NA O6NA 1.68(5) . ?
N2NA O5NA 1.70(4) . ?
O4NA N2NA 1.41(5) 16_756 ?
N2NB O4NB 0.87(2) . ?
N2NB O6NB 1.48(4) . ?
O5NB O6NB 1.28(4) . ?
N5N O15N 1.41(3) . ?
N5N O14N 1.52(3) . ?
N5N O13N 1.66(3) . ?
N5M O14M 1.19(3) . ?
N5M O15M 1.37(3) . ?
N5M O13M 1.63(7) . ?
O14M O15M 0.89(2) . ?
N6M O18M 1.31(6) . ?
N6M O17M 1.41(7) . ?
N6M O16M 1.42(6) . ?
O17M O18M 1.24(7) . ?

loop_
_geom_torsion_atom_site_label_1
_geom_torsion_atom_site_label_2
_geom_torsion_atom_site_label_3
_geom_torsion_atom_site_label_4
_geom_torsion
_geom_torsion_site_symmetry_1
_geom_torsion_site_symmetry_2
_geom_torsion_site_symmetry_3
_geom_torsion_site_symmetry_4
_geom_torsion_publ_flag
N1A C1A C2A C3A 1.1(9) . . . . ?
C1A C2A C3A C4A -1.0(9) . . . . ?
C1A C2A C3A C6A -179.6(6) . . . . ?
C2A C3A C4A C5A 0.6(10) . . . . ?
C6A C3A C4A C5A 179.2(6) . . . . ?
C3A C4A C5A N1A -0.3(10) . . . . ?
C2A C3A C6A N2A -1.8(9) . . . . ?
C4A C3A C6A N2A 179.6(6) . . . . ?
C2A C3A C6A N3A 178.4(6) . . . . ?
C4A C3A C6A N3A -0.2(9) . . . . ?
N6A C7A C8A C9A -0.9(10) . . . . ?
C7A C8A C9A C10A 0.7(10) . . . . ?
C7A C8A C9A C12A -179.5(6) . . . 12_756 ?
C8A C9A C10A C11A 0.0(9) . . . . ?
C12A C9A C10A C11A -179.8(6) 12_756 . . . ?
C9A C10A C11A N6A -0.5(10) . . . . ?
N5A C13A C14A C15A 0.9(11) . . . . ?
C13A C14A C15A C16A -1.9(10) . . . . ?
C13A C14A C15A C18A 179.1(6) . . . . ?
C14A C15A C16A C17A 1.5(10) . . . . ?
C18A C15A C16A C17A -179.5(6) . . . . ?
C15A C16A C17A N5A -0.3(11) . . . . ?
C14A C15A C18A N3A -179.1(6) . . . . ?
C16A C15A C18A N3A 1.9(10) . . . . ?
C14A C15A C18A N4A 0.0(10) . . . . ?
C16A C15A C18A N4A -178.9(6) . . . . ?
N1B C3B C4B N2B 61.9(11) . . . . ?
N1B C3BB C4BB N2B -47(3) . . . . ?
C4A C5A N1A C1A 0.3(9) . . . . ?
C4A C5A N1A Pd2 -172.6(5) . . . . ?
C2A C1A N1A C5A -0.7(9) . . . . ?
C2A C1A N1A Pd2 172.4(5) . . . . ?
N1A Pd2 N1A C5A 88.6(5) 6_654 . . . ?
N3B Pd2 N1A C5A -91.0(5) . . . . ?
N3B Pd2 N1A C5A 138(26) 6_654 . . . ?
N1A Pd2 N1A C1A -84.2(4) 6_654 . . . ?
N3B Pd2 N1A C1A 96.1(4) . . . . ?
N3B Pd2 N1A C1A -34(27) 6_654 . . . ?
N3A C6A N2A C12A -0.2(10) . . . . ?
C3A C6A N2A C12A 179.9(6) . . . . ?
N4A C12A N2A C6A -0.8(10) . . . . ?
C9A C12A N2A C6A 179.9(6) 15_665 . . . ?
N4A C18A N3A C6A -0.3(10) . . . . ?
C15A C18A N3A C6A 178.8(6) . . . . ?
N2A C6A N3A C18A 0.7(10) . . . . ?
C3A C6A N3A C18A -179.4(6) . . . . ?
N2A C12A N4A C18A 1.2(10) . . . . ?
C9A C12A N4A C18A -179.5(6) 15_665 . . . ?
N3A C18A N4A C12A -0.6(10) . . . . ?
C15A C18A N4A C12A -179.7(6) . . . . ?
C14A C13A N5A C17A 0.4(10) . . . . ?
C14A C13A N5A Pd1 -171.5(5) . . . . ?
C16A C17A N5A C13A -0.7(10) . . . . ?
C16A C17A N5A Pd1 171.2(5) . . . . ?
N6A Pd1 N5A C13A 83.2(5) . . . . ?
N2B Pd1 N5A C13A 162(11) . . . . ?
N1B Pd1 N5A C13A -96.9(5) . . . . ?
N6A Pd1 N5A C17A -88.5(5) . . . . ?
N2B Pd1 N5A C17A -10(12) . . . . ?
N1B Pd1 N5A C17A 91.3(5) . . . . ?
C10A C11A N6A C7A 0.4(9) . . . . ?
C10A C11A N6A Pd1 173.0(5) . . . . ?
C8A C7A N6A C11A 0.4(9) . . . . ?
C8A C7A N6A Pd1 -172.3(5) . . . . ?
N5A Pd1 N6A C11A -84.2(5) . . . . ?
N2B Pd1 N6A C11A 96.9(5) . . . . ?
N1B Pd1 N6A C11A 122(31) . . . . ?
N5A Pd1 N6A C7A 88.3(5) . . . . ?
N2B Pd1 N6A C7A -90.6(5) . . . . ?
N1B Pd1 N6A C7A -65(31) . . . . ?
C4BB C3BB N1B C2B -103.8(19) . . . . ?
C4BB C3BB N1B C1B 146(2) . . . . ?
C4BB C3BB N1B C7BB -85.0(19) . . . . ?
C4BB C3BB N1B C3B -40.3(18) . . . . ?
C4BB C3BB N1B C1BB 162(2) . . . . ?
C4BB C3BB N1B Pd1 38(2) . . . . ?
C4B C3B N1B C3BB 66.5(19) . . . . ?
C4B C3B N1B C2B -165.7(9) . . . . ?
C4B C3B N1B C1B 73.8(11) . . . . ?
C4B C3B N1B C7BB -153.7(9) . . . . ?
C4B C3B N1B C1BB 97.4(16) . . . . ?
C4B C3B N1B Pd1 -43.6(9) . . . . ?
N6A Pd1 N1B C3BB -39(31) . . . . ?
N5A Pd1 N1B C3BB 167.6(10) . . . . ?
N2B Pd1 N1B C3BB -13.5(10) . . . . ?
N6A Pd1 N1B C2B 106(31) . . . . ?
N5A Pd1 N1B C2B -47.9(7) . . . . ?
N2B Pd1 N1B C2B 131.0(7) . . . . ?
N6A Pd1 N1B C1B -130(34) . . . . ?
N5A Pd1 N1B C1B 75.8(7) . . . . ?
N2B Pd1 N1B C1B -105.3(7) . . . . ?
N6A Pd1 N1B C7BB 87(31) . . . . ?
N5A Pd1 N1B C7BB -67.1(4) . . . . ?
N2B Pd1 N1B C7BB 111.8(4) . . . . ?
N6A Pd1 N1B C3B -11(31) . . . . ?
N5A Pd1 N1B C3B -164.9(5) . . . . ?
N2B Pd1 N1B C3B 14.0(5) . . . . ?
N6A Pd1 N1B C1BB -163(100) . . . . ?
N5A Pd1 N1B C1BB 42.8(11) . . . . ?
N2B Pd1 N1B C1BB -138.3(11) . . . . ?
C3B C4B N2B C6BB -157.2(14) . . . . ?
C3B C4B N2B C5B 82.0(12) . . . . ?
C3B C4B N2B C6B -168.8(9) . . . . ?
C3B C4B N2B C5BB 69.9(16) . . . . ?
C3B C4B N2B C4BB 38.2(19) . . . . ?
C3B C4B N2B Pd1 -47.3(10) . . . . ?
C3BB C4BB N2B C6BB -87(2) . . . . ?
C3BB C4BB N2B C5B 147.1(18) . . . . ?
C3BB C4BB N2B C4B -71(2) . . . . ?
C3BB C4BB N2B C6B -106.0(19) . . . . ?
C3BB C4BB N2B C5BB 138(2) . . . . ?
C3BB C4BB N2B Pd1 31(2) . . . . ?
N6A Pd1 N2B C6BB -73.9(12) . . . . ?
N5A Pd1 N2B C6BB -152(11) . . . . ?
N1B Pd1 N2B C6BB 106.2(12) . . . . ?
N6A Pd1 N2B C5B 65.9(8) . . . . ?
N5A Pd1 N2B C5B -13(12) . . . . ?
N1B Pd1 N2B C5B -113.9(8) . . . . ?
N6A Pd1 N2B C4B -162.0(7) . . . . ?
N5A Pd1 N2B C4B 119(11) . . . . ?
N1B Pd1 N2B C4B 18.2(7) . . . . ?
N6A Pd1 N2B C6B -42.8(6) . . . . ?
N5A Pd1 N2B C6B -121(11) . . . . ?
N1B Pd1 N2B C6B 137.4(6) . . . . ?
N6A Pd1 N2B C5BB 75.1(13) . . . . ?
N5A Pd1 N2B C5BB -3(12) . . . . ?
N1B Pd1 N2B C5BB -104.8(13) . . . . ?
N6A Pd1 N2B C4BB 170.4(9) . . . . ?
N5A Pd1 N2B C4BB 92(12) . . . . ?
N1B Pd1 N2B C4BB -9.4(9) . . . . ?
C7B C7B N3B C8B 78.7(9) 6_654 . . . ?
C7B C7B N3B C9B -162.1(7) 6_654 . . . ?
C7B C7B N3B Pd2 -40.5(8) 6_654 . . . ?
N1A Pd2 N3B C8B 24(27) 6_654 . . . ?
N1A Pd2 N3B C8B 73.6(5) . . . . ?
N3B Pd2 N3B C8B -106.8(5) 6_654 . . . ?
N1A Pd2 N3B C7B 145(26) 6_654 . . . ?
N1A Pd2 N3B C7B -165.2(4) . . . . ?
N3B Pd2 N3B C7B 14.4(3) 6_654 . . . ?
N1A Pd2 N3B C9B -96(27) 6_654 . . . ?
N1A Pd2 N3B C9B -46.3(5) . . . . ?
N3B Pd2 N3B C9B 133.3(5) 6_654 . . . ?
C6G C1G C2G C3G -55(5) . . . . ?
C15G C1G C2G C3G 68(5) . . . . ?
C1G C2G C3G C4G -11(6) . . . . ?
C2G C3G C4G C5G 64(5) . . . . ?
C2G C3G C4G C16G -49(6) . . . . ?
C3G C4G C5G C14G 129(6) . . . . ?
C16G C4G C5G C14G -124(6) . . . . ?
C3G C4G C5G C6G -44(5) . . . . ?
C16G C4G C5G C6G 64(6) . . . . ?
C14G C5G C6G C13G 20(9) . . . . ?
C4G C5G C6G C13G -167(5) . . . . ?
C14G C5G C6G C1G 168(5) . . . . ?
C4G C5G C6G C1G -19(7) . . . . ?
C2G C1G C6G C5G 72(6) . . . . ?
C15G C1G C6G C5G -38(7) . . . . ?
C2G C1G C6G C13G -142(6) . . . . ?
C15G C1G C6G C13G 108(7) . . . . ?
C12G C7G C8G C9G 34(9) . . . . ?
C12G C7G C8G C13G -153(6) . . . . ?
C13G C8G C9G C14G 1(10) . . . . ?
C7G C8G C9G C14G 174(6) . . . . ?
C13G C8G C9G C10G 166(8) . . . . ?
C7G C8G C9G C10G -22(11) . . . . ?
C8G C9G C10G C11G 20(12) . . . . ?
C14G C9G C10G C11G -177(7) . . . . ?
C9G C10G C11G C12G -33(10) . . . . ?
C8G C7G C12G C11G -45(7) . . . . ?
C10G C11G C12G C7G 48(8) . . . . ?
C9G C8G C13G C6G 4(11) . . . . ?
C7G C8G C13G C6G -168(6) . . . . ?
C5G C6G C13G C8G -15(10) . . . . ?
C1G C6G C13G C8G -160(6) . . . . ?
C6G C5G C14G C9G -16(11) . . . . ?
C4G C5G C14G C9G 172(6) . . . . ?
C8G C9G C14G C5G 5(11) . . . . ?
C10G C9G C14G C5G -161(8) . . . . ?
C2G C1G C15G C17G -168(4) . . . . ?
C6G C1G C15G C17G -62(5) . . . . ?
C2G C1G C15G C16G -60(5) . . . . ?
C6G C1G C15G C16G 46(5) . . . . ?
C17G C15G C16G C18G -3(5) . . . . ?
C1G C15G C16G C18G -111(4) . . . . ?
C17G C15G C16G C4G 109(4) . . . . ?
C1G C15G C16G C4G 0(5) . . . . ?
C5G C4G C16G C18G 59(4) . . . . ?
C3G C4G C16G C18G 161(3) . . . . ?
C5G C4G C16G C15G -51(4) . . . . ?
C3G C4G C16G C15G 51(5) . . . . ?
C16G C15G C17G O1G -166(5) . . . . ?
C1G C15G C17G O1G -55(7) . . . . ?
C16G C15G C17G N1G 4(6) . . . . ?
C1G C15G C17G N1G 115(5) . . . . ?
C15G C16G C18G O2G -164(6) . . . . ?
C4G C16G C18G O2G 78(6) . . . . ?
C15G C16G C18G N1G 1(6) . . . . ?
C4G C16G C18G N1G -117(4) . . . . ?
O2G C18G N1G C17G 166(6) . . . . ?
C16G C18G N1G C17G 1(6) . . . . ?
O2G C18G N1G C19G -13(8) . . . . ?
C16G C18G N1G C19G -178(4) . . . . ?
O1G C17G N1G C18G 168(5) . . . . ?
C15G C17G N1G C18G -3(6) . . . . ?
O1G C17G N1G C19G -14(9) . . . . ?
C15G C17G N1G C19G 175(6) . . . . ?
C18G N1G C19G C20G 140(4) . . . . ?
C17G N1G C19G C20G -38(8) . . . . ?
C18G N1G C19G C24G -76(8) . . . . ?
C17G N1G C19G C24G 106(8) . . . . ?
N1G C19G C20G C21G 87(4) . . . . ?
C24G C19G C20G C21G -74(4) . . . . ?
C19G C20G C21G C22G 72(4) . . . . ?
C20G C21G C22G C23G -58(7) . . . . ?
C21G C22G C23G C24G 44(10) . . . . ?
C22G C23G C24G C19G -44(10) . . . . ?
N1G C19G C24G C23G -84(9) . . . . ?
C20G C19G C24G C23G 59(7) . . . . ?
O4NB N2NB O6NB O5NB 166(3) . . . . ?
O13M N5M O14M O15M -143(4) . . . . ?
O13M N5M O15M O14M 71(6) . . . . ?
O16M N6M O17M O18M -131(7) . . . . ?
O16M N6M O18M O17M 108(9) . . . . ?
